data_1549656
loop_
_publ_author_name
'Cook, Sarah A.'
'Bogart, Justin A.'
'Levi, Noam'
'Weitz, Andrew C.'
'Moore, Curtis'
'Rheingold, Arnold L.'
'Ziller, Joseph W.'
'Hendrich, Michael P.'
'Borovik, A. S.'

_publ_section_title
;
 Mononuclear complexes of a tridentate redox-active ligand with
 sulfonamido groups: structure, properties, and reactivity.
;
_journal_issue 31
_journal_name_full 'Chemical science'
_journal_page_first 6540
_journal_page_last 6547
_journal_paper_doi 10.1039/c7sc05445a
_journal_volume 9
_journal_year 2018
_chemical_formula_sum 'C62 H87 Co N6 O4.5 S2'
_chemical_formula_weight 1111.42
_space_group_crystal_system monoclinic
_space_group_IT_number 14
_space_group_name_Hall '-P 2yn'
_space_group_name_H-M_alt 'P 1 21/n 1'
_symmetry_space_group_name_Hall '-P 2yn'
_symmetry_space_group_name_H-M 'P 1 21/n 1'
_atom_sites_solution_hydrogens geom
_atom_sites_solution_primary direct
_atom_sites_solution_secondary difmap
_audit_creation_method SHELXL-2014/7
_audit_update_record
;
2017-12-21 deposited with the CCDC.
2018-07-02 downloaded from the CCDC.
;
_cell_angle_alpha 90
_cell_angle_beta 91.3044(9)
_cell_angle_gamma 90
_cell_formula_units_Z 4
_cell_length_a 17.4061(12)
_cell_length_b 10.7648(8)
_cell_length_c 31.052(2)
_cell_measurement_reflns_used 9844
_cell_measurement_temperature 88(2)
_cell_measurement_theta_max 28.09
_cell_measurement_theta_min 2.22
_cell_volume 5816.8(7)
_computing_cell_refinement 'Bruker SAINT 8.34a, 2013'
_computing_data_collection 'Bruker APEX2 2014.11-0, 2014'
_computing_data_reduction 'Bruker SAINT 8.34a, 2013'
_computing_molecular_graphics 'Bruker SHELXTL'
_computing_publication_material 'Bruker SHELXTL'
_computing_structure_refinement 'SHELXL-2014/7 (Sheldrick, 2014)'
_computing_structure_solution 'Bruker SHELXTL 2014/4'
_diffrn_ambient_temperature 88(2)
_diffrn_measured_fraction_theta_full 1.000
_diffrn_measured_fraction_theta_max 1.000
_diffrn_measurement_device_type 'Bruker SMART APEX II CCD'
_diffrn_measurement_method '\f and \w scans'
_diffrn_radiation_type MoK\a
_diffrn_radiation_wavelength 0.71073
_diffrn_reflns_av_R_equivalents 0.0427
_diffrn_reflns_av_unetI/netI 0.0335
_diffrn_reflns_Laue_measured_fraction_full 1.000
_diffrn_reflns_Laue_measured_fraction_max 1.000
_diffrn_reflns_limit_h_max 22
_diffrn_reflns_limit_h_min -22
_diffrn_reflns_limit_k_max 13
_diffrn_reflns_limit_k_min -13
_diffrn_reflns_limit_l_max 39
_diffrn_reflns_limit_l_min -39
_diffrn_reflns_number 66260
_diffrn_reflns_point_group_measured_fraction_full 1.000
_diffrn_reflns_point_group_measured_fraction_max 1.000
_diffrn_reflns_theta_full 25.500
_diffrn_reflns_theta_max 27.102
_diffrn_reflns_theta_min 1.328
_diffrn_source 'fine-focus sealed tube'
_exptl_absorpt_coefficient_mu 0.420
_exptl_absorpt_correction_T_max 0.8585
_exptl_absorpt_correction_T_min 0.7281
_exptl_absorpt_correction_type numerical
_exptl_absorpt_process_details 'Bruker SADABS 2014/5'
_exptl_crystal_colour brown
_exptl_crystal_density_diffrn 1.269
_exptl_crystal_density_meas ?
_exptl_crystal_density_method not_measured
_exptl_crystal_description rod
_exptl_crystal_F_000 2384
_exptl_crystal_size_max 0.454
_exptl_crystal_size_mid 0.105
_exptl_crystal_size_min 0.075
_refine_diff_density_max 2.475
_refine_diff_density_min -0.939
_refine_diff_density_rms 0.107
_refine_ls_extinction_method none
_refine_ls_goodness_of_fit_ref 1.046
_refine_ls_hydrogen_treatment constr
_refine_ls_matrix_type full
_refine_ls_number_parameters 682
_refine_ls_number_reflns 12837
_refine_ls_number_restraints 24
_refine_ls_restrained_S_all 1.046
_refine_ls_R_factor_all 0.0888
_refine_ls_R_factor_gt 0.0718
_refine_ls_shift/su_max 0.002
_refine_ls_shift/su_mean 0.000
_refine_ls_structure_factor_coef Fsqd
_refine_ls_weighting_details 'w=1/[\s^2^(Fo^2^)+(0.1021P)^2^+18.0587P] where P=(Fo^2^+2Fc^2^)/3'
_refine_ls_weighting_scheme calc
_refine_ls_wR_factor_gt 0.1912
_refine_ls_wR_factor_ref 0.2053
_reflns_Friedel_coverage 0.000
_reflns_number_gt 10318
_reflns_number_total 12837
_reflns_threshold_expression 'I > 2\s(I)'
_cod_data_source_file c7sc05445a2.cif
_cod_data_source_block asb406
_cod_depositor_comments
;
The following automatic conversions were performed:

'_exptl_crystal_density_meas' value 'not_measured' was changed to '?'
- the value is perceived as not measured.

Automatic conversion script
Id: cif_fix_values 4973 2017-02-22 13:04:09Z antanas 

 Adding full bibliography for 1549655--1549660.cif.
;
_cod_original_cell_volume 5816.7(7)
_cod_original_formula_sum 'C62 H87 Co N6 O4.50 S2'
_cod_database_code 1549656
_shelx_shelxl_version_number 2014/7
_shelx_space_group_comment
; 
The symmetry employed for this shelxl refinement is uniquely defined 
by the following loop, which should always be used as a source of 
symmetry information in preference to the above space-group names. 
They are only intended as comments. 
;
_shelx_estimated_absorpt_t_min 0.832
_shelx_estimated_absorpt_t_max 0.969

loop_
_space_group_symop_operation_xyz
'x, y, z'
'-x+1/2, y+1/2, -z+1/2'
'-x, -y, -z'
'x-1/2, -y-1/2, z-1/2'

loop_
_atom_site_label
_atom_site_type_symbol
_atom_site_fract_x
_atom_site_fract_y
_atom_site_fract_z
_atom_site_U_iso_or_equiv
_atom_site_adp_type
_atom_site_occupancy
_atom_site_site_symmetry_order
_atom_site_calc_flag
_atom_site_refinement_flags_posn
_atom_site_refinement_flags_adp
_atom_site_refinement_flags_occupancy
_atom_site_disorder_assembly
_atom_site_disorder_group
Co1 Co 0.36467(2) 0.54235(4) 0.62117(2) 0.01547(13) Uani 1 1 d . . . . .
S1 S 0.51380(5) 0.43410(8) 0.67778(3) 0.02211(19) Uani 1 1 d . . . . .
S2 S 0.20832(4) 0.70347(8) 0.65106(3) 0.02099(19) Uani 1 1 d . . . . .
O1 O 0.53027(18) 0.5064(3) 0.71618(8) 0.0398(7) Uani 1 1 d . . . . .
O2 O 0.46137(16) 0.3323(3) 0.68221(10) 0.0378(7) Uani 1 1 d . . . . .
O3 O 0.22388(14) 0.8272(3) 0.66760(9) 0.0316(6) Uani 1 1 d . . . . .
O4 O 0.20926(14) 0.6060(3) 0.68335(7) 0.0286(6) Uani 1 1 d . . . . .
N1 N 0.41051(15) 0.6846(2) 0.59122(8) 0.0158(5) Uani 1 1 d . . . . .
N2 N 0.48127(15) 0.5231(2) 0.64046(8) 0.0170(5) Uani 1 1 d . . . . .
N3 N 0.26703(15) 0.6653(3) 0.61495(8) 0.0188(6) Uani 1 1 d . . . . .
N4 N 0.31327(17) 0.3946(3) 0.65603(10) 0.0274(7) Uani 1 1 d . . . . .
N5 N 0.34029(16) 0.4104(3) 0.57402(9) 0.0200(6) Uani 1 1 d . . . . .
C1 C 0.35899(18) 0.7578(3) 0.56764(10) 0.0157(6) Uani 1 1 d . . . . .
C2 C 0.37479(19) 0.8305(3) 0.53136(10) 0.0180(6) Uani 1 1 d . . . . .
H2A H 0.4257 0.8335 0.5211 0.022 Uiso 1 1 calc R U . . .
C3 C 0.3172(2) 0.8984(3) 0.51011(10) 0.0211(7) Uani 1 1 d . . . . .
H3A H 0.3295 0.9476 0.4858 0.025 Uiso 1 1 calc R U . . .
C4 C 0.2424(2) 0.8948(3) 0.52411(11) 0.0239(7) Uani 1 1 d . . . . .
H4A H 0.2035 0.9425 0.5100 0.029 Uiso 1 1 calc R U . . .
C5 C 0.22474(19) 0.8201(3) 0.55925(11) 0.0221(7) Uani 1 1 d . . . . .
H5A H 0.1732 0.8164 0.5686 0.027 Uiso 1 1 calc R U . . .
C6 C 0.28108(18) 0.7507(3) 0.58093(10) 0.0183(6) Uani 1 1 d . . . . .
C7 C 0.48669(17) 0.7114(3) 0.59887(9) 0.0151(6) Uani 1 1 d . . . . .
C8 C 0.52757(18) 0.8169(3) 0.58531(10) 0.0182(6) Uani 1 1 d . . . . .
H8A H 0.5022 0.8759 0.5672 0.022 Uiso 1 1 calc R U . . .
C9 C 0.60408(19) 0.8373(3) 0.59762(11) 0.0208(7) Uani 1 1 d . . . . .
H9A H 0.6300 0.9095 0.5880 0.025 Uiso 1 1 calc R U . . .
C10 C 0.64209(19) 0.7523(3) 0.62379(12) 0.0248(7) Uani 1 1 d . . . . .
H10A H 0.6945 0.7650 0.6318 0.030 Uiso 1 1 calc R U . . .
C11 C 0.60322(19) 0.6480(3) 0.63842(11) 0.0230(7) Uani 1 1 d . . . . .
H11A H 0.6297 0.5906 0.6566 0.028 Uiso 1 1 calc R U . . .
C12 C 0.52633(18) 0.6255(3) 0.62703(10) 0.0171(6) Uani 1 1 d . . . . .
C13 C 0.3041(2) 0.3912(5) 0.69878(12) 0.0376(10) Uani 1 1 d . . . . .
H13A H 0.3161 0.4635 0.7151 0.045 Uiso 1 1 calc R U . . .
C14 C 0.2779(3) 0.2864(6) 0.72028(15) 0.0578(16) Uani 1 1 d . . . . .
H14A H 0.2734 0.2865 0.7507 0.069 Uiso 1 1 calc R U . . .
C15 C 0.2590(4) 0.1836(7) 0.6966(2) 0.084(3) Uani 1 1 d . . . . .
H15A H 0.2399 0.1115 0.7104 0.101 Uiso 1 1 calc R U . . .
C16 C 0.2678(4) 0.1852(6) 0.65256(19) 0.077(2) Uani 1 1 d . . . . .
H16A H 0.2547 0.1144 0.6357 0.092 Uiso 1 1 calc R U . . .
C17 C 0.2960(3) 0.2920(4) 0.63320(14) 0.0380(10) Uani 1 1 d . . . . .
C22 C 0.35468(19) 0.4292(3) 0.53230(11) 0.0222(7) Uani 1 1 d . . . . .
H22A H 0.3764 0.5062 0.5240 0.027 Uiso 1 1 calc R U . . .
C18 C 0.3097(2) 0.3017(3) 0.58633(13) 0.0292(8) Uani 1 1 d . . . . .
C19 C 0.2926(3) 0.2087(4) 0.55650(16) 0.0415(11) Uani 1 1 d . . . . .
H19A H 0.2714 0.1320 0.5656 0.050 Uiso 1 1 calc R U . . .
C20 C 0.3070(3) 0.2294(4) 0.51335(14) 0.0389(10) Uani 1 1 d . . . . .
H20A H 0.2947 0.1675 0.4925 0.047 Uiso 1 1 calc R U . . .
C21 C 0.3392(2) 0.3408(4) 0.50085(13) 0.0315(8) Uani 1 1 d . . . . .
H21A H 0.3503 0.3563 0.4715 0.038 Uiso 1 1 calc R U . . .
C23 C 0.60248(18) 0.3602(3) 0.66186(10) 0.0182(6) Uani 1 1 d . . . . .
C24 C 0.60490(18) 0.3070(3) 0.62027(10) 0.0165(6) Uani 1 1 d . . . . .
C25 C 0.67236(19) 0.2481(3) 0.60784(10) 0.0197(6) Uani 1 1 d . . . . .
H25A H 0.6749 0.2154 0.5795 0.024 Uiso 1 1 calc R U . . .
C26 C 0.73583(18) 0.2356(3) 0.63530(11) 0.0210(7) Uani 1 1 d . . . . .
C27 C 0.73083(19) 0.2849(3) 0.67666(11) 0.0222(7) Uani 1 1 d . . . . .
H27A H 0.7735 0.2754 0.6960 0.027 Uiso 1 1 calc R U . . .
C28 C 0.6659(2) 0.3475(3) 0.69094(10) 0.0222(7) Uani 1 1 d . . . . .
C29 C 0.53781(19) 0.3051(3) 0.58756(10) 0.0193(6) Uani 1 1 d . . . . .
H29A H 0.4919 0.3417 0.6016 0.023 Uiso 1 1 calc R U . . .
C30 C 0.5571(2) 0.3862(3) 0.54837(11) 0.0264(7) Uani 1 1 d . . . . .
H30A H 0.5612 0.4733 0.5573 0.040 Uiso 1 1 calc R U . . .
H30B H 0.5163 0.3779 0.5263 0.040 Uiso 1 1 calc R U . . .
H30C H 0.6060 0.3589 0.5365 0.040 Uiso 1 1 calc R U . . .
C31 C 0.51785(19) 0.1719(3) 0.57385(11) 0.0233(7) Uani 1 1 d . . . . .
H31A H 0.5038 0.1234 0.5992 0.035 Uiso 1 1 calc R U . . .
H31B H 0.5625 0.1337 0.5604 0.035 Uiso 1 1 calc R U . . .
H31C H 0.4745 0.1733 0.5531 0.035 Uiso 1 1 calc R U . . .
C32 C 0.80767(19) 0.1667(4) 0.62143(12) 0.0288(8) Uani 1 1 d . . . . .
H32A H 0.8449 0.1663 0.6464 0.035 Uiso 1 1 calc R U . . .
C33 C 0.7905(2) 0.0322(4) 0.60954(14) 0.0346(9) Uani 1 1 d . . . . .
H33A H 0.7662 -0.0093 0.6338 0.052 Uiso 1 1 calc R U . . .
H33B H 0.8385 -0.0105 0.6029 0.052 Uiso 1 1 calc R U . . .
H33C H 0.7557 0.0299 0.5843 0.052 Uiso 1 1 calc R U . . .
C34 C 0.8466(3) 0.2305(4) 0.58377(16) 0.0432(11) Uani 1 1 d . . . . .
H34A H 0.8599 0.3160 0.5918 0.065 Uiso 1 1 calc R U . . .
H34B H 0.8115 0.2314 0.5587 0.065 Uiso 1 1 calc R U . . .
H34C H 0.8935 0.1851 0.5767 0.065 Uiso 1 1 calc R U . . .
C35 C 0.6688(3) 0.3941(4) 0.73788(12) 0.0383(10) Uani 1 1 d . . . . .
H35A H 0.6137 0.4032 0.7459 0.046 Uiso 0.5 1 calc R U P A 1
H35B H 0.6404 0.4749 0.7384 0.046 Uiso 0.5 1 calc R U P B 2
C36 C 0.7021(3) 0.2932(6) 0.76940(19) 0.0339(12) Uiso 0.7 1 d . . P C 1
H36A H 0.6797 0.2122 0.7621 0.051 Uiso 0.7 1 calc R U P C 1
H36B H 0.6894 0.3149 0.7990 0.051 Uiso 0.7 1 calc R U P C 1
H36C H 0.7581 0.2893 0.7668 0.051 Uiso 0.7 1 calc R U P C 1
C37 C 0.7009(4) 0.5124(6) 0.7444(2) 0.0436(15) Uiso 0.7 1 d . . P C 1
H37A H 0.6715 0.5739 0.7276 0.065 Uiso 0.7 1 calc R U P C 1
H37B H 0.7544 0.5122 0.7351 0.065 Uiso 0.7 1 calc R U P C 1
H37C H 0.6994 0.5338 0.7751 0.065 Uiso 0.7 1 calc R U P C 1
C36B C 0.6405(6) 0.3257(10) 0.7672(3) 0.020(2) Uiso 0.3 1 d . . P C 2
H36D H 0.5856 0.3124 0.7611 0.030 Uiso 0.3 1 calc R U P C 2
H36E H 0.6471 0.3668 0.7952 0.030 Uiso 0.3 1 calc R U P C 2
H36F H 0.6671 0.2455 0.7679 0.030 Uiso 0.3 1 calc R U P C 2
C37B C 0.7641(6) 0.4267(11) 0.7509(4) 0.021(2) Uiso 0.3 1 d . . P C 2
H37D H 0.7882 0.4676 0.7264 0.031 Uiso 0.3 1 calc R U P C 2
H37E H 0.7914 0.3492 0.7576 0.031 Uiso 0.3 1 calc R U P C 2
H37F H 0.7667 0.4818 0.7760 0.031 Uiso 0.3 1 calc R U P C 2
C38 C 0.10944(18) 0.7016(3) 0.63077(10) 0.0197(7) Uani 1 1 d . . . . .
C39 C 0.05933(19) 0.8043(3) 0.63496(10) 0.0210(7) Uani 1 1 d . . . . .
C40 C -0.0195(2) 0.7839(3) 0.62756(11) 0.0225(7) Uani 1 1 d . . . . .
H40A H -0.0537 0.8515 0.6316 0.027 Uiso 1 1 calc R U . . .
C41 C -0.0501(2) 0.6714(3) 0.61479(11) 0.0250(7) Uani 1 1 d . . . . .
C42 C 0.0014(2) 0.5757(4) 0.60717(12) 0.0276(8) Uani 1 1 d . . . . .
H42A H -0.0180 0.4991 0.5963 0.033 Uiso 1 1 calc R U . . .
C43 C 0.0805(2) 0.5875(3) 0.61483(11) 0.0238(7) Uani 1 1 d . . . . .
C44 C 0.0831(2) 0.9370(4) 0.64643(16) 0.0371(10) Uani 1 1 d . . . . .
H44A H 0.1374 0.9522 0.6381 0.044 Uiso 1 1 calc R U . D 1
C45 C 0.0320(5) 1.0364(8) 0.6284(3) 0.0336(17) Uiso 0.5 1 d . . P E 1
H45A H -0.0186 1.0306 0.6414 0.050 Uiso 0.5 1 calc R U P E 1
H45B H 0.0266 1.0260 0.5971 0.050 Uiso 0.5 1 calc R U P E 1
H45C H 0.0546 1.1179 0.6348 0.050 Uiso 0.5 1 calc R U P E 1
C45B C 0.0493(6) 1.0250(11) 0.6075(4) 0.052(2) Uiso 0.5 1 d . . P E 2
H45D H 0.0782 1.1032 0.6071 0.077 Uiso 0.5 1 calc R U P E 2
H45E H -0.0051 1.0426 0.6123 0.077 Uiso 0.5 1 calc R U P E 2
H45F H 0.0546 0.9821 0.5799 0.077 Uiso 0.5 1 calc R U P E 2
C46 C 0.0744(3) 0.9593(6) 0.6948(2) 0.072(2) Uani 1 1 d . . . . .
H46A H 0.1061 0.8993 0.7110 0.108 Uiso 1 1 calc R U . . .
H46B H 0.0204 0.9489 0.7023 0.108 Uiso 1 1 calc R U . . .
H46C H 0.0912 1.0438 0.7020 0.108 Uiso 1 1 calc R U . . .
C47 C -0.1365(2) 0.6535(4) 0.60890(15) 0.0355(9) Uani 1 1 d . . . . .
H47A H -0.1616 0.7358 0.6136 0.043 Uiso 1 1 calc R U . . .
C48 C -0.1668(2) 0.5636(4) 0.64240(14) 0.0326(9) Uani 1 1 d . . . . .
H48A H -0.1549 0.5956 0.6713 0.049 Uiso 1 1 calc R U . . .
H48B H -0.1424 0.4823 0.6389 0.049 Uiso 1 1 calc R U . . .
H48C H -0.2226 0.5551 0.6385 0.049 Uiso 1 1 calc R U . . .
C49 C -0.1592(3) 0.6094(6) 0.56383(17) 0.0588(15) Uani 1 1 d . . . . .
H49A H -0.1434 0.6714 0.5427 0.088 Uiso 1 1 calc R U . . .
H49B H -0.2151 0.5983 0.5618 0.088 Uiso 1 1 calc R U . . .
H49C H -0.1338 0.5302 0.5580 0.088 Uiso 1 1 calc R U . . .
C50 C 0.1310(2) 0.4785(4) 0.60174(14) 0.0313(8) Uani 1 1 d . . . . .
H50A H 0.1827 0.4896 0.6159 0.038 Uiso 1 1 calc R U . . .
C51 C 0.1410(3) 0.4842(5) 0.55187(15) 0.0471(12) Uani 1 1 d . . . . .
H51A H 0.1726 0.4141 0.5427 0.071 Uiso 1 1 calc R U . . .
H51B H 0.1661 0.5624 0.5442 0.071 Uiso 1 1 calc R U . . .
H51C H 0.0904 0.4797 0.5374 0.071 Uiso 1 1 calc R U . . .
C52 C 0.0996(3) 0.3536(4) 0.6154(2) 0.0581(15) Uani 1 1 d . . . . .
H52A H 0.0964 0.3510 0.6469 0.087 Uiso 1 1 calc R U . . .
H52B H 0.1338 0.2874 0.6058 0.087 Uiso 1 1 calc R U . . .
H52C H 0.0483 0.3415 0.6025 0.087 Uiso 1 1 calc R U . . .
N6 N 0.4990(3) -0.0825(4) 0.73491(14) 0.0332(15) Uiso 0.5 1 d D . P F 1
C53 C 0.5533(4) -0.1919(6) 0.7414(2) 0.0372(19) Uiso 0.5 1 d D . P F 1
H53A H 0.6069 -0.1615 0.7407 0.045 Uiso 0.5 1 calc R U P F 1
H53B H 0.5458 -0.2509 0.7172 0.045 Uiso 0.5 1 calc R U P F 1
C54 C 0.5413(5) -0.2612(7) 0.7840(2) 0.0394(19) Uiso 0.5 1 d D . P F 1
H54A H 0.5763 -0.3323 0.7859 0.059 Uiso 0.5 1 calc R U P F 1
H54B H 0.4881 -0.2906 0.7851 0.059 Uiso 0.5 1 calc R U P F 1
H54C H 0.5518 -0.2048 0.8082 0.059 Uiso 0.5 1 calc R U P F 1
C55 C 0.5102(4) 0.0086(5) 0.77176(17) 0.0324(17) Uiso 0.5 1 d D . P F 1
H55A H 0.5657 0.0270 0.7753 0.039 Uiso 0.5 1 calc R U P F 1
H55B H 0.4931 -0.0309 0.7987 0.039 Uiso 0.5 1 calc R U P F 1
C56 C 0.4664(3) 0.1314(4) 0.76524(18) 0.0151(11) Uiso 0.5 1 d D . P F 1
H56A H 0.4893 0.1955 0.7839 0.023 Uiso 0.5 1 calc R U P F 1
H56B H 0.4124 0.1196 0.7726 0.023 Uiso 0.5 1 calc R U P F 1
H56C H 0.4695 0.1574 0.7351 0.023 Uiso 0.5 1 calc R U P F 1
C57 C 0.4157(3) -0.1243(9) 0.7353(3) 0.052(3) Uiso 0.5 1 d D . P F 1
H57A H 0.3827 -0.0559 0.7244 0.063 Uiso 0.5 1 calc R U P F 1
H57B H 0.4013 -0.1413 0.7654 0.063 Uiso 0.5 1 calc R U P F 1
C58 C 0.4000(5) -0.2411(8) 0.7080(3) 0.043(2) Uiso 0.5 1 d D . P F 1
H58A H 0.3477 -0.2705 0.7128 0.064 Uiso 0.5 1 calc R U P F 1
H58B H 0.4368 -0.3062 0.7163 0.064 Uiso 0.5 1 calc R U P F 1
H58C H 0.4056 -0.2210 0.6774 0.064 Uiso 0.5 1 calc R U P F 1
C59 C 0.5166(3) -0.0227(7) 0.69182(16) 0.0313(16) Uiso 0.5 1 d D . P F 1
H59A H 0.4792 0.0450 0.6861 0.038 Uiso 0.5 1 calc R U P F 1
H59B H 0.5099 -0.0854 0.6687 0.038 Uiso 0.5 1 calc R U P F 1
C60 C 0.5984(4) 0.0305(8) 0.6903(3) 0.042(2) Uiso 0.5 1 d D . P F 1
H60A H 0.6154 0.0315 0.6604 0.063 Uiso 0.5 1 calc R U P F 1
H60B H 0.6333 -0.0215 0.7077 0.063 Uiso 0.5 1 calc R U P F 1
H60C H 0.5987 0.1153 0.7017 0.063 Uiso 0.5 1 calc R U P F 1
N6B N 0.4638(4) -0.0764(5) 0.72698(18) 0.052(2) Uiso 0.5 1 d D . P G 2
C53B C 0.5303(5) -0.1517(12) 0.7459(3) 0.065(3) Uiso 0.5 1 d D . P G 2
H53C H 0.5791 -0.1092 0.7394 0.078 Uiso 0.5 1 calc R U P G 2
H53D H 0.5310 -0.2342 0.7318 0.078 Uiso 0.5 1 calc R U P G 2
C54B C 0.5255(7) -0.1698(13) 0.7949(3) 0.078(4) Uiso 0.5 1 d D . P G 2
H54D H 0.5707 -0.2160 0.8054 0.118 Uiso 0.5 1 calc R U P G 2
H54E H 0.4789 -0.2163 0.8015 0.118 Uiso 0.5 1 calc R U P G 2
H54F H 0.5241 -0.0885 0.8091 0.118 Uiso 0.5 1 calc R U P G 2
C55B C 0.4544(5) 0.0339(7) 0.7567(3) 0.050(2) Uiso 0.5 1 d D . P G 2
H55C H 0.4520 0.0036 0.7868 0.060 Uiso 0.5 1 calc R U P G 2
H55D H 0.4050 0.0755 0.7496 0.060 Uiso 0.5 1 calc R U P G 2
C56B C 0.5197(6) 0.1294(8) 0.7537(4) 0.073(3) Uiso 0.5 1 d D . P G 2
H56D H 0.4997 0.2127 0.7595 0.109 Uiso 0.5 1 calc R U P G 2
H56E H 0.5410 0.1271 0.7248 0.109 Uiso 0.5 1 calc R U P G 2
H56F H 0.5602 0.1093 0.7751 0.109 Uiso 0.5 1 calc R U P G 2
C57B C 0.3925(5) -0.1501(7) 0.7383(3) 0.050(2) Uiso 0.5 1 d D . P G 2
H57C H 0.3463 -0.1047 0.7277 0.061 Uiso 0.5 1 calc R U P G 2
H57D H 0.3896 -0.1565 0.7700 0.061 Uiso 0.5 1 calc R U P G 2
C58B C 0.3917(6) -0.2816(7) 0.7189(4) 0.057(3) Uiso 0.5 1 d D . P G 2
H58D H 0.3422 -0.3213 0.7243 0.085 Uiso 0.5 1 calc R U P G 2
H58E H 0.4332 -0.3309 0.7322 0.085 Uiso 0.5 1 calc R U P G 2
H58F H 0.3994 -0.2764 0.6878 0.085 Uiso 0.5 1 calc R U P G 2
C59B C 0.4742(4) -0.0610(12) 0.6789(2) 0.065(3) Uiso 0.5 1 d D . P G 2
H59C H 0.4938 -0.1399 0.6670 0.078 Uiso 0.5 1 calc R U P G 2
H59D H 0.5133 0.0040 0.6741 0.078 Uiso 0.5 1 calc R U P G 2
C60B C 0.3994(5) -0.0252(11) 0.6545(2) 0.059(3) Uiso 0.5 1 d D . P G 2
H60D H 0.4120 0.0203 0.6282 0.088 Uiso 0.5 1 calc R U P G 2
H60E H 0.3681 0.0276 0.6729 0.088 Uiso 0.5 1 calc R U P G 2
H60F H 0.3707 -0.1005 0.6468 0.088 Uiso 0.5 1 calc R U P G 2
O5 O -0.0221(3) 1.0559(5) 0.50131(17) 0.0721(13) Uiso 0.875 1 d . . P . .
C61 C 0.0320(4) 1.1612(6) 0.4945(2) 0.0640(15) Uiso 1 1 d . . . . .
H61A H 0.0698 1.1687 0.5187 0.077 Uiso 1 1 calc R U . . .
H61B H 0.0597 1.1520 0.4672 0.077 Uiso 1 1 calc R U . . .
C62 C -0.0200(6) 1.2658(9) 0.4930(3) 0.050(2) Uiso 0.5 1 d . . P . .
H62A H 0.0096 1.3430 0.4908 0.074 Uiso 1 1 calc R U . . .
H62B H -0.0500 1.2675 0.5193 0.074 Uiso 1 1 calc R U . . .
H62C H -0.0548 1.2579 0.4679 0.074 Uiso 1 1 calc R U . . .

loop_
_atom_site_aniso_label
_atom_site_aniso_U_11
_atom_site_aniso_U_22
_atom_site_aniso_U_33
_atom_site_aniso_U_23
_atom_site_aniso_U_13
_atom_site_aniso_U_12
Co1 0.0162(2) 0.0187(2) 0.0116(2) -0.00015(15) 0.00198(15) -0.00370(16)
S1 0.0237(4) 0.0280(4) 0.0148(4) 0.0064(3) 0.0062(3) 0.0074(3)
S2 0.0142(4) 0.0336(5) 0.0153(4) -0.0085(3) 0.0022(3) -0.0045(3)
O1 0.0489(18) 0.0546(19) 0.0158(12) -0.0055(12) 0.0006(12) 0.0261(15)
O2 0.0297(14) 0.0387(16) 0.0454(17) 0.0270(14) 0.0105(12) 0.0021(12)
O3 0.0188(12) 0.0418(16) 0.0342(14) -0.0229(12) 0.0015(10) -0.0053(11)
O4 0.0200(12) 0.0509(17) 0.0150(11) -0.0003(11) 0.0033(9) -0.0036(11)
N1 0.0136(12) 0.0184(13) 0.0156(12) 0.0008(10) 0.0018(10) -0.0018(10)
N2 0.0161(13) 0.0177(13) 0.0172(13) 0.0034(10) 0.0021(10) 0.0027(10)
N3 0.0171(13) 0.0245(14) 0.0149(12) -0.0024(11) 0.0042(10) -0.0026(11)
N4 0.0193(14) 0.0406(18) 0.0221(15) 0.0124(13) -0.0019(11) -0.0097(13)
N5 0.0235(14) 0.0182(13) 0.0182(13) 0.0008(11) -0.0043(11) -0.0008(11)
C1 0.0180(15) 0.0153(14) 0.0138(14) -0.0038(11) 0.0005(11) -0.0008(12)
C2 0.0199(15) 0.0195(15) 0.0147(14) -0.0026(12) 0.0023(12) -0.0010(12)
C3 0.0277(17) 0.0181(16) 0.0175(15) 0.0008(12) -0.0008(13) 0.0016(13)
C4 0.0235(17) 0.0222(17) 0.0257(17) -0.0006(14) -0.0038(13) 0.0060(14)
C5 0.0183(15) 0.0250(17) 0.0231(16) -0.0029(13) 0.0013(13) 0.0025(13)
C6 0.0178(15) 0.0208(16) 0.0163(14) -0.0062(12) 0.0015(12) -0.0025(12)
C7 0.0152(14) 0.0170(15) 0.0132(14) -0.0040(11) 0.0026(11) -0.0003(12)
C8 0.0185(15) 0.0184(15) 0.0180(15) 0.0005(12) 0.0023(12) -0.0015(12)
C9 0.0170(15) 0.0184(15) 0.0273(17) -0.0019(13) 0.0046(13) -0.0034(12)
C10 0.0136(15) 0.0239(17) 0.0369(19) -0.0018(15) -0.0008(13) 0.0011(13)
C11 0.0181(16) 0.0213(17) 0.0294(18) -0.0007(14) -0.0018(13) 0.0040(13)
C12 0.0181(15) 0.0168(15) 0.0165(14) -0.0012(12) 0.0039(12) 0.0018(12)
C13 0.0179(17) 0.072(3) 0.0225(18) 0.0156(19) -0.0019(14) -0.0093(19)
C14 0.035(2) 0.104(5) 0.034(2) 0.042(3) -0.0073(19) -0.027(3)
C15 0.085(4) 0.102(5) 0.064(4) 0.061(4) -0.027(3) -0.063(4)
C16 0.107(5) 0.064(4) 0.057(3) 0.039(3) -0.036(3) -0.061(4)
C17 0.041(2) 0.037(2) 0.035(2) 0.0184(18) -0.0142(18) -0.0212(19)
C22 0.0213(16) 0.0259(17) 0.0192(16) -0.0027(13) -0.0003(13) 0.0032(13)
C18 0.035(2) 0.0202(17) 0.0319(19) 0.0053(14) -0.0115(16) -0.0033(15)
C19 0.048(3) 0.0193(19) 0.056(3) -0.0015(18) -0.021(2) -0.0029(17)
C20 0.044(2) 0.027(2) 0.045(2) -0.0170(18) -0.0200(19) 0.0094(18)
C21 0.031(2) 0.036(2) 0.0268(18) -0.0121(16) -0.0077(15) 0.0096(16)
C23 0.0189(15) 0.0172(15) 0.0185(15) 0.0035(12) 0.0021(12) 0.0033(12)
C24 0.0172(15) 0.0161(15) 0.0164(14) 0.0040(12) 0.0017(12) 0.0009(12)
C25 0.0190(15) 0.0222(16) 0.0181(15) -0.0007(13) 0.0025(12) 0.0004(13)
C26 0.0155(15) 0.0235(17) 0.0241(16) 0.0012(13) 0.0021(12) -0.0027(13)
C27 0.0203(16) 0.0223(17) 0.0236(16) 0.0017(13) -0.0052(13) -0.0014(13)
C28 0.0299(18) 0.0199(16) 0.0167(15) 0.0007(12) -0.0030(13) 0.0048(14)
C29 0.0191(15) 0.0222(16) 0.0167(15) 0.0010(12) -0.0001(12) 0.0047(13)
C30 0.037(2) 0.0224(17) 0.0193(16) 0.0033(13) -0.0031(14) 0.0060(15)
C31 0.0185(16) 0.0274(18) 0.0237(17) -0.0003(14) -0.0007(13) 0.0012(13)
C32 0.0139(15) 0.045(2) 0.0274(18) -0.0032(16) -0.0022(13) 0.0036(15)
C33 0.0256(19) 0.037(2) 0.042(2) 0.0028(18) 0.0014(16) 0.0132(16)
C34 0.034(2) 0.041(2) 0.056(3) -0.014(2) 0.023(2) -0.0086(19)
C35 0.046(2) 0.045(2) 0.0227(18) -0.0117(17) -0.0131(17) 0.026(2)
C38 0.0165(15) 0.0300(18) 0.0128(14) -0.0038(12) 0.0037(11) -0.0052(13)
C39 0.0187(16) 0.0279(18) 0.0165(15) -0.0026(13) 0.0015(12) -0.0048(13)
C40 0.0200(16) 0.0278(18) 0.0197(16) 0.0016(13) 0.0013(12) -0.0016(14)
C41 0.0189(16) 0.0295(19) 0.0263(17) 0.0059(14) -0.0031(13) -0.0055(14)
C42 0.0237(18) 0.0255(18) 0.0332(19) -0.0028(15) -0.0052(15) -0.0067(14)
C43 0.0200(16) 0.0281(18) 0.0231(17) -0.0046(14) -0.0006(13) -0.0042(14)
C44 0.0247(19) 0.028(2) 0.059(3) -0.0131(19) -0.0043(18) -0.0035(15)
C46 0.040(3) 0.084(4) 0.093(4) -0.070(4) 0.020(3) -0.016(3)
C47 0.0191(17) 0.029(2) 0.058(3) 0.0101(18) -0.0101(17) -0.0037(15)
C48 0.0188(17) 0.034(2) 0.045(2) -0.0040(17) 0.0048(16) -0.0045(15)
C49 0.040(3) 0.082(4) 0.053(3) 0.028(3) -0.024(2) -0.024(3)
C50 0.0239(18) 0.0273(19) 0.043(2) -0.0128(17) -0.0038(16) -0.0034(15)
C51 0.041(2) 0.058(3) 0.041(2) -0.024(2) -0.0055(19) 0.012(2)
C52 0.040(3) 0.028(2) 0.106(5) 0.000(3) 0.001(3) -0.006(2)

loop_
_atom_type_symbol
_atom_type_description
_atom_type_scat_dispersion_real
_atom_type_scat_dispersion_imag
_atom_type_scat_source
C C 0.0033 0.0016 'International Tables Vol C Tables 4.2.6.8 and 6.1.1.4'
H H 0.0000 0.0000 'International Tables Vol C Tables 4.2.6.8 and 6.1.1.4'
N N 0.0061 0.0033 'International Tables Vol C Tables 4.2.6.8 and 6.1.1.4'
O O 0.0106 0.0060 'International Tables Vol C Tables 4.2.6.8 and 6.1.1.4'
S S 0.1246 0.1234 'International Tables Vol C Tables 4.2.6.8 and 6.1.1.4'
Co Co 0.3494 0.9721 'International Tables Vol C Tables 4.2.6.8 and 6.1.1.4'

loop_
_geom_angle_atom_site_label_1
_geom_angle_atom_site_label_2
_geom_angle_atom_site_label_3
_geom_angle
_geom_angle_site_symmetry_1
N1 Co1 N5 106.09(11) .
N1 Co1 N2 79.23(11) .
N5 Co1 N2 108.20(11) .
N1 Co1 N4 177.15(12) .
N5 Co1 N4 76.49(12) .
N2 Co1 N4 101.22(11) .
N1 Co1 N3 78.92(11) .
N5 Co1 N3 102.02(11) .
N2 Co1 N3 146.54(11) .
N4 Co1 N3 99.44(11) .
O2 S1 O1 116.52(19) .
O2 S1 N2 108.18(16) .
O1 S1 N2 109.58(16) .
O2 S1 C23 103.78(16) .
O1 S1 C23 107.84(17) .
N2 S1 C23 110.78(14) .
O4 S2 O3 114.84(17) .
O4 S2 N3 107.67(15) .
O3 S2 N3 111.68(15) .
O4 S2 C38 103.12(15) .
O3 S2 C38 107.47(16) .
N3 S2 C38 111.81(14) .
C7 N1 C1 125.5(3) .
C7 N1 Co1 118.8(2) .
C1 N1 Co1 115.2(2) .
C12 N2 S1 119.3(2) .
C12 N2 Co1 112.0(2) .
S1 N2 Co1 125.92(15) .
C6 N3 S2 118.7(2) .
C6 N3 Co1 108.28(19) .
S2 N3 Co1 127.81(16) .
C13 N4 C17 118.0(4) .
C13 N4 Co1 125.7(3) .
C17 N4 Co1 115.9(2) .
C22 N5 C18 119.3(3) .
C22 N5 Co1 122.6(2) .
C18 N5 Co1 118.1(2) .
N1 C1 C2 127.1(3) .
N1 C1 C6 115.1(3) .
C2 C1 C6 117.7(3) .
C3 C2 C1 121.4(3) .
C4 C3 C2 120.5(3) .
C3 C4 C5 119.2(3) .
C6 C5 C4 121.4(3) .
C5 C6 N3 124.9(3) .
C5 C6 C1 119.6(3) .
N3 C6 C1 115.3(3) .
N1 C7 C8 127.6(3) .
N1 C7 C12 114.7(3) .
C8 C7 C12 117.5(3) .
C9 C8 C7 122.1(3) .
C10 C9 C8 119.9(3) .
C9 C10 C11 119.7(3) .
C10 C11 C12 121.8(3) .
C11 C12 N2 126.3(3) .
C11 C12 C7 119.0(3) .
N2 C12 C7 114.6(3) .
N4 C13 C14 123.0(5) .
C15 C14 C13 118.5(4) .
C14 C15 C16 119.5(5) .
C15 C16 C17 119.1(6) .
N4 C17 C16 121.9(4) .
N4 C17 C18 114.9(3) .
C16 C17 C18 123.2(4) .
N5 C22 C21 122.7(4) .
N5 C18 C19 121.1(4) .
N5 C18 C17 114.5(3) .
C19 C18 C17 124.4(4) .
C20 C19 C18 119.2(4) .
C21 C20 C19 119.6(4) .
C20 C21 C22 118.1(4) .
C24 C23 C28 120.3(3) .
C24 C23 S1 118.0(2) .
C28 C23 S1 121.6(2) .
C25 C24 C23 118.6(3) .
C25 C24 C29 116.4(3) .
C23 C24 C29 125.0(3) .
C26 C25 C24 122.5(3) .
C25 C26 C27 117.6(3) .
C25 C26 C32 121.4(3) .
C27 C26 C32 120.9(3) .
C26 C27 C28 122.9(3) .
C27 C28 C23 117.9(3) .
C27 C28 C35 116.6(3) .
C23 C28 C35 125.4(3) .
C24 C29 C31 111.2(3) .
C24 C29 C30 109.9(3) .
C31 C29 C30 111.2(3) .
C33 C32 C26 111.9(3) .
C33 C32 C34 109.3(3) .
C26 C32 C34 112.2(3) .
C36B C35 C28 118.8(6) .
C37 C35 C28 115.9(5) .
C37 C35 C36 113.5(4) .
C28 C35 C36 111.6(4) .
C36B C35 C37B 109.4(7) .
C28 C35 C37B 107.3(5) .
C43 C38 C39 119.7(3) .
C43 C38 S2 117.3(3) .
C39 C38 S2 122.6(3) .
C40 C39 C38 117.7(3) .
C40 C39 C44 116.3(3) .
C38 C39 C44 126.0(3) .
C41 C40 C39 123.7(3) .
C40 C41 C42 117.0(3) .
C40 C41 C47 121.4(3) .
C42 C41 C47 121.7(3) .
C41 C42 C43 122.7(3) .
C42 C43 C38 118.7(3) .
C42 C43 C50 117.1(3) .
C38 C43 C50 123.9(3) .
C45 C44 C39 115.3(4) .
C45 C44 C46 100.7(5) .
C39 C44 C46 110.0(4) .
C39 C44 C45B 106.2(5) .
C46 C44 C45B 126.3(6) .
C49 C47 C41 112.7(4) .
C49 C47 C48 110.1(4) .
C41 C47 C48 110.8(3) .
C52 C50 C43 113.2(4) .
C52 C50 C51 111.2(4) .
C43 C50 C51 108.2(3) .
C55 N6 C57 107.0(5) .
C55 N6 C53 109.4(5) .
C57 N6 C53 111.1(5) .
C55 N6 C59 111.4(4) .
C57 N6 C59 110.1(6) .
C53 N6 C59 107.9(4) .
N6 C53 C54 113.2(2) .
N6 C55 C56 113.7(2) .
N6 C57 C58 113.3(2) .
N6 C59 C60 113.0(2) .
C55B N6B C59B 122.1(7) .
C55B N6B C53B 105.9(7) .
C59B N6B C53B 109.4(5) .
C55B N6B C57B 99.7(5) .
C59B N6B C57B 113.6(6) .
C53B N6B C57B 104.5(7) .
N6B C53B C54B 113.1(2) .
N6B C55B C56B 113.4(2) .
N6B C57B C58B 113.0(2) .
N6B C59B C60B 113.2(2) .
O5 O5 C61 106.7(6) 3_576
C62 C61 O5 101.5(6) .

loop_
_geom_bond_atom_site_label_1
_geom_bond_atom_site_label_2
_geom_bond_distance
_geom_bond_site_symmetry_2
Co1 N1 1.970(3) .
Co1 N5 2.077(3) .
Co1 N2 2.113(3) .
Co1 N4 2.132(3) .
Co1 N3 2.159(3) .
S1 O2 1.435(3) .
S1 O1 1.447(3) .
S1 N2 1.598(3) .
S1 C23 1.815(3) .
S2 O4 1.451(3) .
S2 O3 1.451(3) .
S2 N3 1.588(3) .
S2 C38 1.819(3) .
N1 C7 1.372(4) .
N1 C1 1.389(4) .
N2 C12 1.421(4) .
N3 C6 1.426(4) .
N4 C13 1.341(5) .
N4 C17 1.343(6) .
N5 C22 1.340(4) .
N5 C18 1.344(5) .
C1 C2 1.404(4) .
C1 C6 1.429(4) .
C2 C3 1.394(5) .
C3 C4 1.383(5) .
C4 C5 1.395(5) .
C5 C6 1.394(5) .
C7 C8 1.409(4) .
C7 C12 1.439(4) .
C8 C9 1.395(5) .
C9 C10 1.382(5) .
C10 C11 1.393(5) .
C11 C12 1.398(5) .
C13 C14 1.393(6) .
C14 C15 1.364(10) .
C15 C16 1.381(9) .
C16 C17 1.393(6) .
C17 C18 1.484(6) .
C22 C21 1.386(5) .
C18 C19 1.391(6) .
C19 C20 1.386(7) .
C20 C21 1.383(6) .
C23 C24 1.414(4) .
C23 C28 1.416(5) .
C24 C25 1.397(4) .
C24 C29 1.530(4) .
C25 C26 1.387(5) .
C26 C27 1.394(5) .
C26 C32 1.524(5) .
C27 C28 1.397(5) .
C28 C35 1.541(5) .
C29 C31 1.534(5) .
C29 C30 1.541(5) .
C32 C33 1.522(6) .
C32 C34 1.528(6) .
C35 C36B 1.279(12) .
C35 C37 1.404(8) .
C35 C36 1.565(7) .
C35 C37B 1.735(12) .
C38 C43 1.413(5) .
C38 C39 1.416(5) .
C39 C40 1.403(5) .
C39 C44 1.527(5) .
C40 C41 1.378(5) .
C41 C42 1.390(5) .
C41 C47 1.523(5) .
C42 C43 1.397(5) .
C43 C50 1.526(5) .
C44 C45 1.492(9) .
C44 C46 1.531(7) .
C44 C45B 1.633(12) .
C47 C49 1.521(7) .
C47 C48 1.524(6) .
C50 C52 1.516(6) .
C50 C51 1.563(6) .
N6 C55 1.516(2) .
N6 C57 1.518(2) .
N6 C53 1.521(2) .
N6 C59 1.522(2) .
C53 C54 1.538(2) .
C55 C56 1.537(2) .
C57 C58 1.538(2) .
C59 C60 1.537(2) .
N6B C55B 1.516(2) .
N6B C59B 1.516(2) .
N6B C53B 1.520(2) .
N6B C57B 1.521(2) .
C53B C54B 1.539(2) .
C55B C56B 1.538(2) .
C57B C58B 1.538(2) .
C59B C60B 1.541(2) .
O5 O5 1.432(10) 3_576
O5 C61 1.493(8) .
C61 C62 1.445(11) .
